data_2212123
loop_
_publ_author_name
'Ma, Dong-Sheng '

_publ_section_title
;
 [(2-Nitrophenyl)sulfinyl]acetic acid
;
_journal_coeditor_code CV2173
_journal_issue 2
_journal_name_full 'Acta Crystallographica Section E'
_journal_page_first o658
_journal_page_last o659
_journal_paper_doi 10.1107/S1600536806056418
_journal_volume 63
_journal_year 2007
_chemical_formula_iupac 'C8 H7 N O5 S'
_chemical_formula_moiety 'C8 H7 N O5 S'
_chemical_formula_sum 'C8 H7 N O5 S'
_chemical_formula_weight 229.21
_chemical_name_systematic
;
[(2-Nitrophenyl)sulfinyl]acetic acid
;
_space_group_IT_number 14
_symmetry_cell_setting monoclinic
_symmetry_space_group_name_Hall '-P 2ybc'
_symmetry_space_group_name_H-M 'P 1 21/c 1'
_atom_sites_solution_hydrogens geom
_atom_sites_solution_primary direct
_atom_sites_solution_secondary difmap
_cell_angle_alpha 90.00
_cell_angle_beta 97.47(3)
_cell_angle_gamma 90.00
_cell_formula_units_Z 4
_cell_length_a 13.809(3)
_cell_length_b 7.7892(16)
_cell_length_c 8.7858(18)
_cell_measurement_reflns_used 7133
_cell_measurement_temperature 291(2)
_cell_measurement_theta_max 54.86
_cell_measurement_theta_min 6.02
_cell_volume 937.0(3)
_computing_cell_refinement RAPID-AUTO
_computing_data_collection 'RAPID-AUTO (Rigaku, 1998)'
_computing_data_reduction 'CrystalStructure (Rigaku/MSC, 2002)'
_computing_molecular_graphics 'SHELXTL (Bruker, 1997)'
_computing_publication_material SHELXL97
_computing_structure_refinement 'SHELXL97 (Sheldrick, 1997)'
_computing_structure_solution 'SHELXS97 (Sheldrick, 1997)'
_diffrn_ambient_temperature 291(2)
_diffrn_measured_fraction_theta_full 0.996
_diffrn_measured_fraction_theta_max 0.996
_diffrn_measurement_device_type 'Rigaku RAXIS-RAPID'
_diffrn_measurement_method '\w scan'
_diffrn_radiation_monochromator graphite
_diffrn_radiation_source 'fine-focus sealed tube'
_diffrn_radiation_type MoK\a
_diffrn_radiation_wavelength 0.71073
_diffrn_reflns_av_R_equivalents 0.0266
_diffrn_reflns_av_sigmaI/netI 0.0218
_diffrn_reflns_limit_h_max 17
_diffrn_reflns_limit_h_min -17
_diffrn_reflns_limit_k_max 10
_diffrn_reflns_limit_k_min -10
_diffrn_reflns_limit_l_max 10
_diffrn_reflns_limit_l_min -11
_diffrn_reflns_number 8862
_diffrn_reflns_theta_full 27.45
_diffrn_reflns_theta_max 27.45
_diffrn_reflns_theta_min 3.01
_diffrn_standards_decay_% 0
_diffrn_standards_interval_count 0
_diffrn_standards_number 0
_exptl_absorpt_coefficient_mu 0.346
_exptl_absorpt_correction_T_max 0.9532
_exptl_absorpt_correction_T_min 0.9413
_exptl_absorpt_correction_type multi-scan
_exptl_absorpt_process_details '(ABSCOR; Higashi, 1995)'
_exptl_crystal_colour yellow
_exptl_crystal_density_diffrn 1.625
_exptl_crystal_density_method 'not measured'
_exptl_crystal_description block
_exptl_crystal_F_000 472
_exptl_crystal_size_max 0.18
_exptl_crystal_size_mid 0.16
_exptl_crystal_size_min 0.14
_refine_diff_density_max 0.292
_refine_diff_density_min -0.263
_refine_ls_extinction_method none
_refine_ls_goodness_of_fit_ref 1.043
_refine_ls_hydrogen_treatment constr
_refine_ls_matrix_type full
_refine_ls_number_parameters 137
_refine_ls_number_reflns 2133
_refine_ls_number_restraints 0
_refine_ls_restrained_S_all 1.043
_refine_ls_R_factor_all 0.0410
_refine_ls_R_factor_gt 0.0321
_refine_ls_shift/su_max 0.001
_refine_ls_shift/su_mean 0.000
_refine_ls_structure_factor_coef Fsqd
_refine_ls_weighting_details 'calc w=1/[\s^2^(Fo^2^)+(0.0472P)^2^+0.1946P] where P=(Fo^2^+2Fc^2^)/3'
_refine_ls_weighting_scheme calc
_refine_ls_wR_factor_gt 0.0826
_refine_ls_wR_factor_ref 0.0860
_reflns_number_gt 1770
_reflns_number_total 2133
_reflns_threshold_expression I>2\s(I)
_cod_data_source_file cv2173.cif
_cod_data_source_block I
_cod_original_sg_symbol_H-M 'P 21/c'
_cod_database_code 2212123
_cod_database_fobs_code 2212123

loop_
_symmetry_equiv_pos_as_xyz
'x, y, z'
'-x, y+1/2, -z+1/2'
'-x, -y, -z'
'x, -y-1/2, z-1/2'

loop_
_atom_site_type_symbol
_atom_site_label
_atom_site_fract_x
_atom_site_fract_y
_atom_site_fract_z
_atom_site_U_iso_or_equiv
_atom_site_adp_type
_atom_site_calc_flag
_atom_site_refinement_flags
_atom_site_occupancy
C C1 0.23430(11) 0.90149(18) 0.59864(18) 0.0291(3) Uani d . 1
C C2 0.15383(11) 0.91009(19) 0.48517(19) 0.0333(3) Uani d . 1
C C3 0.10334(13) 0.7657(2) 0.4290(2) 0.0443(4) Uani d . 1
H H1 0.0491 0.7755 0.3548 0.053 Uiso calc R 1
C C4 0.13440(14) 0.6073(2) 0.4843(2) 0.0466(5) Uani d . 1
H H2 0.1012 0.5088 0.4475 0.056 Uiso calc R 1
C C5 0.21501(14) 0.5946(2) 0.5947(2) 0.0434(4) Uani d . 1
H H3 0.2367 0.4871 0.6303 0.052 Uiso calc R 1
C C6 0.26374(12) 0.7404(2) 0.6528(2) 0.0373(4) Uani d . 1
H H4 0.3168 0.7301 0.7290 0.045 Uiso calc R 1
C C7 0.38771(12) 1.1141(2) 0.57172(18) 0.0330(3) Uani d . 1
H H5 0.4296 1.0137 0.5784 0.040 Uiso calc R 1
H H6 0.3584 1.1275 0.4659 0.040 Uiso calc R 1
C C8 0.44656(12) 1.2715(2) 0.62351(17) 0.0321(3) Uani d . 1
N N1 0.12157(11) 1.07551(19) 0.41904(18) 0.0420(4) Uani d . 1
O O1 0.04238(12) 1.0836(2) 0.3394(2) 0.0728(5) Uani d . 1
O O2 0.17602(11) 1.19828(17) 0.44542(17) 0.0575(4) Uani d . 1
O O3 0.34566(8) 1.02085(15) 0.84275(12) 0.0360(3) Uani d . 1
O O4 0.42182(9) 1.37662(15) 0.71128(14) 0.0428(3) Uani d . 1
O O5 0.52796(8) 1.27756(16) 0.55985(15) 0.0431(3) Uani d . 1
H H7 0.5606 1.3604 0.5935 0.065 Uiso calc R 1
S S1 0.29334(3) 1.08769(5) 0.69508(4) 0.02868(12) Uani d . 1

loop_
_atom_site_aniso_label
_atom_site_aniso_U_11
_atom_site_aniso_U_22
_atom_site_aniso_U_33
_atom_site_aniso_U_12
_atom_site_aniso_U_13
_atom_site_aniso_U_23
C1 0.0283(7) 0.0276(7) 0.0312(8) 0.0010(6) 0.0037(6) -0.0014(6)
C2 0.0303(8) 0.0308(8) 0.0378(8) 0.0040(6) 0.0012(6) -0.0022(6)
C3 0.0368(9) 0.0432(9) 0.0503(11) -0.0016(8) -0.0039(8) -0.0107(8)
C4 0.0444(10) 0.0332(9) 0.0623(12) -0.0073(8) 0.0075(9) -0.0115(8)
C5 0.0474(10) 0.0261(8) 0.0578(11) 0.0028(7) 0.0117(8) 0.0003(7)
C6 0.0366(8) 0.0319(8) 0.0425(9) 0.0035(7) 0.0024(7) 0.0037(7)
C7 0.0367(8) 0.0327(8) 0.0298(8) -0.0038(7) 0.0053(6) -0.0021(6)
C8 0.0349(8) 0.0327(8) 0.0273(8) -0.0036(6) -0.0016(6) 0.0025(6)
N1 0.0425(8) 0.0385(8) 0.0420(8) 0.0083(7) -0.0056(7) 0.0008(6)
O1 0.0585(10) 0.0653(10) 0.0833(11) 0.0142(8) -0.0334(9) 0.0085(8)
O2 0.0666(9) 0.0342(7) 0.0660(9) 0.0000(7) -0.0128(7) 0.0094(6)
O3 0.0390(6) 0.0412(6) 0.0268(6) 0.0026(5) 0.0005(5) -0.0001(5)
O4 0.0491(7) 0.0389(6) 0.0406(7) -0.0062(5) 0.0073(6) -0.0099(5)
O5 0.0365(6) 0.0442(7) 0.0491(7) -0.0103(5) 0.0078(5) -0.0093(6)
S1 0.0298(2) 0.02680(19) 0.0289(2) 0.00161(15) 0.00178(14) -0.00163(14)

loop_
_atom_type_symbol
_atom_type_description
_atom_type_scat_dispersion_real
_atom_type_scat_dispersion_imag
_atom_type_scat_source
C C 0.0033 0.0016 'International Tables Vol C Tables 4.2.6.8 and 6.1.1.4'
H H 0.0000 0.0000 'International Tables Vol C Tables 4.2.6.8 and 6.1.1.4'
N N 0.0061 0.0033 'International Tables Vol C Tables 4.2.6.8 and 6.1.1.4'
O O 0.0106 0.0060 'International Tables Vol C Tables 4.2.6.8 and 6.1.1.4'
S S 0.1246 0.1234 'International Tables Vol C Tables 4.2.6.8 and 6.1.1.4'

loop_
_geom_angle_atom_site_label_1
_geom_angle_atom_site_label_2
_geom_angle_atom_site_label_3
_geom_angle
C6 C1 C2 117.41(14)
C6 C1 S1 117.97(12)
C2 C1 S1 124.20(11)
C3 C2 C1 122.34(15)
C3 C2 N1 117.60(15)
C1 C2 N1 120.04(13)
C4 C3 C2 119.03(16)
C4 C3 H1 120.5
C2 C3 H1 120.5
C3 C4 C5 119.90(16)
C3 C4 H2 120.1
C5 C4 H2 120.1
C4 C5 C6 120.59(16)
C4 C5 H3 119.7
C6 C5 H3 119.7
C5 C6 C1 120.70(15)
C5 C6 H4 119.7
C1 C6 H4 119.7
C8 C7 S1 108.24(11)
C8 C7 H5 110.0
S1 C7 H5 110.0
C8 C7 H6 110.0
S1 C7 H6 110.0
H5 C7 H6 108.4
O4 C8 O5 125.10(15)
O4 C8 C7 124.02(15)
O5 C8 C7 110.89(13)
O2 N1 O1 123.54(15)
O2 N1 C2 117.90(13)
O1 N1 C2 118.55(15)
C8 O5 H7 109.5
O3 S1 C7 104.76(7)
O3 S1 C1 105.28(7)
C7 S1 C1 97.21(7)

loop_
_geom_bond_atom_site_label_1
_geom_bond_atom_site_label_2
_geom_bond_distance
C1 C6 1.384(2)
C1 C2 1.395(2)
C1 S1 1.8184(15)
C2 C3 1.380(2)
C2 N1 1.459(2)
C3 C4 1.374(3)
C3 H1 0.9300
C4 C5 1.381(3)
C4 H2 0.9300
C5 C6 1.384(2)
C5 H3 0.9300
C6 H4 0.9300
C7 C8 1.508(2)
C7 S1 1.8117(17)
C7 H5 0.9700
C7 H6 0.9700
C8 O4 1.2043(19)
C8 O5 1.320(2)
N1 O2 1.220(2)
N1 O1 1.221(2)
O3 S1 1.4941(12)
O5 H7 0.8200

loop_
_geom_hbond_atom_site_label_D
_geom_hbond_atom_site_label_H
_geom_hbond_atom_site_label_A
_geom_hbond_site_symmetry_A
_geom_hbond_distance_DH
_geom_hbond_distance_HA
_geom_hbond_distance_DA
_geom_hbond_angle_DHA
O5 H7 O3 2_656 0.82 1.83 2.6422(17) 168
C3 H1 O1 2_545 0.93 2.49 3.223(2) 136
C7 H6 O4 4_585 0.97 2.51 3.262(2) 135

loop_
_cod_related_entry_id
_cod_related_entry_database
_cod_related_entry_code
1 ChemSpider 955505
